data_7240840
loop_
_publ_author_name
'Bao, Kun'
'Wei, Jun'
'Yan, Huihui'
'Sheng, Rong'

_publ_section_title
;
 Visible-light promoted three-component tandem reaction to synthesize
 difluoromethylated oxazolidin-2-imine
;
_journal_issue 43
_journal_name_full 'RSC Advances'
_journal_page_first 25947
_journal_page_last 25951
_journal_paper_doi 10.1039/D0RA04729E
_journal_volume 10
_journal_year 2020
_chemical_formula_moiety 'C25 H21 F5 N2 O'
_chemical_formula_sum 'C25 H21 F5 N2 O'
_chemical_formula_weight 460.44
_space_group_crystal_system triclinic
_space_group_IT_number 2
_space_group_name_Hall '-P 1'
_space_group_name_H-M_alt 'P -1'
_atom_sites_solution_hydrogens geom
_atom_sites_solution_primary dual
_audit_creation_date 2019-09-26
_audit_creation_method
;
Olex2 1.2
(compiled 2018.05.29 svn.r3508 for OlexSys, GUI svn.r5506)
;
_audit_update_record
;
2020-04-21 deposited with the CCDC.	2020-06-25 downloaded from the CCDC.
;
_cell_angle_alpha 76.082(4)
_cell_angle_beta 73.273(4)
_cell_angle_gamma 77.314(4)
_cell_formula_units_Z 2
_cell_length_a 8.6898(10)
_cell_length_b 11.1725(11)
_cell_length_c 12.0639(13)
_cell_measurement_reflns_used 5161
_cell_measurement_temperature 170(2)
_cell_measurement_theta_max 26.25
_cell_measurement_theta_min 2.48
_cell_volume 1074.4(2)
_computing_cell_refinement 'SAINT V8.38A (?, 2016)'
_computing_data_reduction 'SAINT V8.38A (?, 2016)'
_computing_molecular_graphics 'Olex2 (Dolomanov et al., 2009)'
_computing_publication_material 'Olex2 (Dolomanov et al., 2009)'
_computing_structure_refinement 'ShelXL (Sheldrick, 2015)'
_computing_structure_solution 'ShelXT (Sheldrick, 2015)'
_diffrn_ambient_temperature 170.0
_diffrn_measured_fraction_theta_full 0.986
_diffrn_measured_fraction_theta_max 0.984
_diffrn_measurement_device_type 'Bruker APEX-II CCD'
_diffrn_measurement_method '\f and \w scans'
_diffrn_radiation_type MoK\a
_diffrn_radiation_wavelength 0.71073
_diffrn_reflns_av_R_equivalents 0.0573
_diffrn_reflns_av_unetI/netI 0.0635
_diffrn_reflns_Laue_measured_fraction_full 0.986
_diffrn_reflns_Laue_measured_fraction_max 0.984
_diffrn_reflns_limit_h_max 10
_diffrn_reflns_limit_h_min -10
_diffrn_reflns_limit_k_max 13
_diffrn_reflns_limit_k_min -13
_diffrn_reflns_limit_l_max 15
_diffrn_reflns_limit_l_min -15
_diffrn_reflns_number 11994
_diffrn_reflns_point_group_measured_fraction_full 0.986
_diffrn_reflns_point_group_measured_fraction_max 0.984
_diffrn_reflns_theta_full 25.242
_diffrn_reflns_theta_max 26.421
_diffrn_reflns_theta_min 2.356
_diffrn_standards_number 0
_exptl_absorpt_coefficient_mu 0.117
_exptl_absorpt_correction_T_max 0.7454
_exptl_absorpt_correction_T_min 0.5702
_exptl_absorpt_correction_type multi-scan
_exptl_absorpt_process_details
;
SADABS-2016/2 (Bruker,2016/2) was used for absorption correction.
wR2(int) was 0.1344 before and 0.0833 after correction.
The Ratio of minimum to maximum transmission is 0.7650.
The \l/2 correction factor is Not present.
;
_exptl_crystal_colour colourless
_exptl_crystal_colour_primary colourless
_exptl_crystal_density_diffrn 1.423
_exptl_crystal_description block
_exptl_crystal_F_000 476
_exptl_crystal_size_max 0.3
_exptl_crystal_size_mid 0.25
_exptl_crystal_size_min 0.23
_refine_diff_density_max 0.564
_refine_diff_density_min -0.534
_refine_diff_density_rms 0.071
_refine_ls_extinction_method none
_refine_ls_goodness_of_fit_ref 1.073
_refine_ls_hydrogen_treatment constr
_refine_ls_matrix_type full
_refine_ls_number_parameters 298
_refine_ls_number_reflns 4333
_refine_ls_number_restraints 0
_refine_ls_restrained_S_all 1.073
_refine_ls_R_factor_all 0.0821
_refine_ls_R_factor_gt 0.0663
_refine_ls_shift/su_max 0.001
_refine_ls_shift/su_mean 0.000
_refine_ls_structure_factor_coef Fsqd
_refine_ls_weighting_details 'w=1/[\s^2^(Fo^2^)+(0.0849P)^2^+1.1044P] where P=(Fo^2^+2Fc^2^)/3'
_refine_ls_weighting_scheme calc
_refine_ls_wR_factor_gt 0.1787
_refine_ls_wR_factor_ref 0.1915
_reflns_Friedel_coverage 0.000
_reflns_number_gt 3386
_reflns_number_total 4333
_reflns_threshold_expression 'I > 2\s(I)'
_cod_data_source_file d0ra04729e2.cif
_cod_data_source_block 190925_bk_4_94a_0m
_cod_depositor_comments 'Adding full bibliography for 7240840.cif.'
_cod_database_code 7240840
_shelx_shelxl_version_number 2016/6
_shelx_space_group_comment
;
The symmetry employed for this shelxl refinement is uniquely defined
by the following loop, which should always be used as a source of
symmetry information in preference to the above space-group names.
They are only intended as comments.
;
_shelx_estimated_absorpt_t_max 0.974
_shelx_estimated_absorpt_t_min 0.966
_olex2_refinement_description
;
1. Fixed Uiso
 At 1.2 times of:
  All C(H) groups, All C(H,H) groups
2.a Ternary CH refined with riding coordinates:
 C19(H19)
2.b Secondary CH2 refined with riding coordinates:
 C2(H2A,H2B), C11(H11A,H11B), C18(H18A,H18B)
2.c Aromatic/amide H refined with riding coordinates:
 C5(H5), C6(H6), C8(H8), C9(H9), C13(H13), C14(H14), C15(H15), C16(H16),
 C17(H17), C21(H21), C22(H22), C23(H23), C24(H24), C25(H25)
;
_olex2_submission_special_instructions 'No special instructions were received'

loop_
_space_group_symop_operation_xyz
'x, y, z'
'-x, -y, -z'

loop_
_atom_site_label
_atom_site_type_symbol
_atom_site_fract_x
_atom_site_fract_y
_atom_site_fract_z
_atom_site_U_iso_or_equiv
_atom_site_adp_type
_atom_site_occupancy
_atom_site_site_symmetry_order
_atom_site_calc_flag
_atom_site_refinement_flags_posn
_atom_site_refinement_flags_adp
_atom_site_refinement_flags_occupancy
_atom_site_disorder_assembly
_atom_site_disorder_group
F1 F 0.3348(3) 0.9892(2) 0.2950(4) 0.1270(16) Uani 1 1 d . . . . .
F2 F 0.1244(3) 0.92760(19) 0.40312(19) 0.0712(8) Uani 1 1 d . . . . .
F3 F 0.1590(4) 0.9576(2) 0.2217(2) 0.1039(12) Uani 1 1 d . . . . .
F4 F 1.1588(2) 0.33307(17) 0.53092(15) 0.0424(5) Uani 1 1 d . . . . .
F5 F 1.1771(2) 0.18497(15) 0.43662(17) 0.0413(5) Uani 1 1 d . . . . .
O1 O 0.78940(19) 0.43015(16) 0.29223(16) 0.0249(4) Uani 1 1 d . . . . .
N1 N 0.7397(2) 0.23592(19) 0.34148(19) 0.0247(5) Uani 1 1 d . . . . .
N2 N 0.5212(2) 0.40002(19) 0.32877(18) 0.0222(4) Uani 1 1 d . . . . .
C1 C 0.6725(3) 0.3581(2) 0.3224(2) 0.0202(5) Uani 1 1 d . . . . .
C2 C 0.9157(3) 0.2203(2) 0.3004(2) 0.0265(5) Uani 1 1 d . . . . .
H2A H 0.953520 0.196820 0.221704 0.032 Uiso 1 1 calc R . . . .
H2B H 0.968689 0.156623 0.356459 0.032 Uiso 1 1 calc R . . . .
C3 C 0.9482(3) 0.3522(2) 0.2951(2) 0.0217(5) Uani 1 1 d . . . . .
C4 C 0.4636(3) 0.5292(2) 0.3196(2) 0.0208(5) Uani 1 1 d . . . . .
C5 C 0.5122(3) 0.6084(2) 0.3722(2) 0.0254(5) Uani 1 1 d . . . . .
H5 H 0.595414 0.576709 0.413217 0.031 Uiso 1 1 calc R . . . .
C6 C 0.4409(3) 0.7318(3) 0.3651(2) 0.0281(6) Uani 1 1 d . . . . .
H6 H 0.476107 0.784500 0.400762 0.034 Uiso 1 1 calc R . . . .
C7 C 0.3178(3) 0.7806(2) 0.3065(2) 0.0288(6) Uani 1 1 d . . . . .
C8 C 0.2685(3) 0.7029(3) 0.2536(2) 0.0291(6) Uani 1 1 d . . . . .
H8 H 0.185084 0.735087 0.212808 0.035 Uiso 1 1 calc R . . . .
C9 C 0.3402(3) 0.5791(2) 0.2601(2) 0.0266(5) Uani 1 1 d . . . . .
H9 H 0.305344 0.526892 0.223638 0.032 Uiso 1 1 calc R . . . .
C10 C 0.2368(4) 0.9121(3) 0.3047(3) 0.0364(7) Uani 1 1 d . . . . .
C11 C 0.6501(3) 0.1328(2) 0.3652(2) 0.0279(6) Uani 1 1 d . . . . .
H11A H 0.532067 0.164519 0.388679 0.034 Uiso 1 1 calc R . . . .
H11B H 0.679271 0.069828 0.432299 0.034 Uiso 1 1 calc R . . . .
C12 C 0.6840(3) 0.0703(2) 0.2608(2) 0.0273(6) Uani 1 1 d . . . . .
C13 C 0.6431(4) 0.1364(3) 0.1573(3) 0.0391(7) Uani 1 1 d . . . . .
H13 H 0.595392 0.222022 0.151988 0.047 Uiso 1 1 calc R . . . .
C14 C 0.6706(5) 0.0798(4) 0.0624(3) 0.0550(9) Uani 1 1 d . . . . .
H14 H 0.642841 0.126274 -0.008162 0.066 Uiso 1 1 calc R . . . .
C15 C 0.7384(6) -0.0440(4) 0.0700(3) 0.0668(12) Uani 1 1 d . . . . .
H15 H 0.756828 -0.083405 0.004776 0.080 Uiso 1 1 calc R . . . .
C16 C 0.7795(6) -0.1110(4) 0.1712(4) 0.0664(12) Uani 1 1 d . . . . .
H16 H 0.826199 -0.196798 0.176028 0.080 Uiso 1 1 calc R . . . .
C17 C 0.7531(4) -0.0536(3) 0.2675(3) 0.0433(8) Uani 1 1 d . . . . .
H17 H 0.782725 -0.100043 0.337357 0.052 Uiso 1 1 calc R . . . .
C18 C 0.9819(3) 0.3678(2) 0.4087(2) 0.0241(5) Uani 1 1 d . . . . .
H18A H 0.963677 0.458198 0.409800 0.029 Uiso 1 1 calc R . . . .
H18B H 0.901395 0.329424 0.476845 0.029 Uiso 1 1 calc R . . . .
C19 C 1.1502(3) 0.3119(2) 0.4254(2) 0.0269(5) Uani 1 1 d . . . . .
H19 H 1.235021 0.349770 0.358816 0.032 Uiso 1 1 calc R . . . .
C20 C 1.0687(3) 0.4033(2) 0.1846(2) 0.0218(5) Uani 1 1 d . . . . .
C21 C 1.2077(3) 0.3263(3) 0.1344(2) 0.0292(6) Uani 1 1 d . . . . .
H21 H 1.227343 0.240205 0.168600 0.035 Uiso 1 1 calc R . . . .
C22 C 1.3178(3) 0.3761(3) 0.0336(2) 0.0361(7) Uani 1 1 d . . . . .
H22 H 1.412223 0.323452 -0.001001 0.043 Uiso 1 1 calc R . . . .
C23 C 1.2909(3) 0.5015(3) -0.0164(2) 0.0346(6) Uani 1 1 d . . . . .
H23 H 1.367048 0.534762 -0.084704 0.042 Uiso 1 1 calc R . . . .
C24 C 1.1537(3) 0.5780(3) 0.0329(2) 0.0322(6) Uani 1 1 d . . . . .
H24 H 1.134781 0.664096 -0.001604 0.039 Uiso 1 1 calc R . . . .
C25 C 1.0428(3) 0.5292(2) 0.1334(2) 0.0260(5) Uani 1 1 d . . . . .
H25 H 0.948506 0.582438 0.167302 0.031 Uiso 1 1 calc R . . . .

loop_
_atom_site_aniso_label
_atom_site_aniso_U_11
_atom_site_aniso_U_22
_atom_site_aniso_U_33
_atom_site_aniso_U_23
_atom_site_aniso_U_13
_atom_site_aniso_U_12
F1 0.0494(15) 0.0299(12) 0.279(5) -0.0308(19) -0.003(2) -0.0073(10)
F2 0.0870(17) 0.0399(11) 0.0532(12) -0.0102(10) 0.0134(11) 0.0193(11)
F3 0.179(3) 0.0548(15) 0.0758(17) -0.0297(13) -0.076(2) 0.0624(18)
F4 0.0509(11) 0.0472(11) 0.0394(10) -0.0149(8) -0.0267(8) -0.0011(8)
F5 0.0420(10) 0.0290(9) 0.0600(11) -0.0115(8) -0.0287(8) 0.0044(7)
O1 0.0162(8) 0.0205(9) 0.0369(10) -0.0051(7) -0.0070(7) -0.0008(6)
N1 0.0205(10) 0.0205(10) 0.0345(12) -0.0069(9) -0.0076(8) -0.0035(8)
N2 0.0185(10) 0.0233(10) 0.0272(10) -0.0071(8) -0.0080(8) -0.0027(8)
C1 0.0212(11) 0.0225(12) 0.0191(11) -0.0053(9) -0.0056(9) -0.0058(9)
C2 0.0206(12) 0.0227(12) 0.0394(14) -0.0092(11) -0.0106(10) -0.0023(9)
C3 0.0163(11) 0.0195(11) 0.0297(12) -0.0066(9) -0.0076(9) 0.0010(9)
C4 0.0171(11) 0.0232(12) 0.0207(11) -0.0040(9) -0.0027(9) -0.0035(9)
C5 0.0229(12) 0.0286(13) 0.0261(12) -0.0071(10) -0.0071(10) -0.0035(10)
C6 0.0272(13) 0.0285(13) 0.0295(13) -0.0118(11) -0.0025(10) -0.0059(10)
C7 0.0278(13) 0.0257(13) 0.0270(13) -0.0049(10) -0.0009(10) -0.0003(10)
C8 0.0260(13) 0.0302(14) 0.0291(13) -0.0023(11) -0.0095(10) -0.0005(10)
C9 0.0234(12) 0.0296(13) 0.0292(13) -0.0066(11) -0.0100(10) -0.0034(10)
C10 0.0372(15) 0.0277(14) 0.0371(15) -0.0047(12) -0.0019(12) -0.0021(12)
C11 0.0270(13) 0.0248(13) 0.0330(14) -0.0055(11) -0.0060(10) -0.0079(10)
C12 0.0247(12) 0.0247(13) 0.0348(14) -0.0065(11) -0.0077(10) -0.0073(10)
C13 0.0500(18) 0.0320(15) 0.0376(16) -0.0049(12) -0.0161(13) -0.0064(13)
C14 0.083(3) 0.051(2) 0.0366(17) -0.0081(15) -0.0196(17) -0.0164(18)
C15 0.105(3) 0.054(2) 0.044(2) -0.0250(18) -0.008(2) -0.015(2)
C16 0.102(3) 0.0324(18) 0.063(2) -0.0224(17) -0.017(2) 0.0025(19)
C17 0.058(2) 0.0275(15) 0.0459(18) -0.0088(13) -0.0192(15) -0.0002(13)
C18 0.0232(12) 0.0224(12) 0.0271(12) -0.0061(10) -0.0062(9) -0.0028(9)
C19 0.0292(13) 0.0263(13) 0.0290(13) -0.0058(10) -0.0126(10) -0.0045(10)
C20 0.0201(11) 0.0248(12) 0.0242(12) -0.0074(10) -0.0097(9) -0.0027(9)
C21 0.0241(12) 0.0310(14) 0.0314(14) -0.0087(11) -0.0059(10) -0.0005(10)
C22 0.0280(14) 0.0472(18) 0.0317(14) -0.0133(13) -0.0044(11) -0.0009(12)
C23 0.0315(14) 0.0503(18) 0.0233(13) -0.0029(12) -0.0078(11) -0.0125(12)
C24 0.0333(14) 0.0364(15) 0.0292(13) 0.0008(11) -0.0138(11) -0.0100(12)
C25 0.0219(12) 0.0279(13) 0.0297(13) -0.0050(10) -0.0100(10) -0.0029(10)

loop_
_atom_type_symbol
_atom_type_description
_atom_type_scat_dispersion_real
_atom_type_scat_dispersion_imag
_atom_type_scat_source
C C 0.0033 0.0016 'International Tables Vol C Tables 4.2.6.8 and 6.1.1.4'
H H 0.0000 0.0000 'International Tables Vol C Tables 4.2.6.8 and 6.1.1.4'
F F 0.0171 0.0103 'International Tables Vol C Tables 4.2.6.8 and 6.1.1.4'
N N 0.0061 0.0033 'International Tables Vol C Tables 4.2.6.8 and 6.1.1.4'
O O 0.0106 0.0060 'International Tables Vol C Tables 4.2.6.8 and 6.1.1.4'

loop_
_geom_angle_atom_site_label_1
_geom_angle_atom_site_label_2
_geom_angle_atom_site_label_3
_geom_angle
_geom_angle_site_symmetry_1
_geom_angle_site_symmetry_3
_geom_angle_publ_flag
C1 O1 C3 110.31(18) . . ?
C1 N1 C2 111.1(2) . . ?
C1 N1 C11 124.2(2) . . ?
C2 N1 C11 122.2(2) . . ?
C1 N2 C4 120.0(2) . . ?
O1 C1 N1 109.86(19) . . ?
N2 C1 O1 124.6(2) . . ?
N2 C1 N1 125.6(2) . . ?
N1 C2 H2A 111.5 . . ?
N1 C2 H2B 111.5 . . ?
N1 C2 C3 101.57(19) . . ?
H2A C2 H2B 109.3 . . ?
C3 C2 H2A 111.5 . . ?
C3 C2 H2B 111.5 . . ?
O1 C3 C2 102.77(18) . . ?
O1 C3 C18 104.36(18) . . ?
O1 C3 C20 106.73(18) . . ?
C18 C3 C2 113.5(2) . . ?
C20 C3 C2 115.0(2) . . ?
C20 C3 C18 113.0(2) . . ?
C5 C4 N2 124.8(2) . . ?
C5 C4 C9 118.1(2) . . ?
C9 C4 N2 116.9(2) . . ?
C4 C5 H5 119.7 . . ?
C6 C5 C4 120.7(2) . . ?
C6 C5 H5 119.7 . . ?
C5 C6 H6 119.5 . . ?
C5 C6 C7 121.0(2) . . ?
C7 C6 H6 119.5 . . ?
C6 C7 C10 120.2(3) . . ?
C8 C7 C6 119.0(2) . . ?
C8 C7 C10 120.8(2) . . ?
C7 C8 H8 119.9 . . ?
C9 C8 C7 120.3(2) . . ?
C9 C8 H8 119.9 . . ?
C4 C9 H9 119.5 . . ?
C8 C9 C4 121.0(2) . . ?
C8 C9 H9 119.5 . . ?
F1 C10 F2 103.7(3) . . ?
F1 C10 F3 107.0(3) . . ?
F1 C10 C7 114.0(3) . . ?
F2 C10 C7 112.8(2) . . ?
F3 C10 F2 104.1(3) . . ?
F3 C10 C7 114.3(3) . . ?
N1 C11 H11A 108.9 . . ?
N1 C11 H11B 108.9 . . ?
N1 C11 C12 113.2(2) . . ?
H11A C11 H11B 107.7 . . ?
C12 C11 H11A 108.9 . . ?
C12 C11 H11B 108.9 . . ?
C13 C12 C11 120.5(2) . . ?
C17 C12 C11 120.5(2) . . ?
C17 C12 C13 119.0(3) . . ?
C12 C13 H13 119.5 . . ?
C14 C13 C12 121.0(3) . . ?
C14 C13 H13 119.5 . . ?
C13 C14 H14 120.2 . . ?
C15 C14 C13 119.7(3) . . ?
C15 C14 H14 120.2 . . ?
C14 C15 H15 119.8 . . ?
C16 C15 C14 120.3(3) . . ?
C16 C15 H15 119.8 . . ?
C15 C16 H16 119.9 . . ?
C15 C16 C17 120.2(3) . . ?
C17 C16 H16 119.9 . . ?
C12 C17 C16 119.8(3) . . ?
C12 C17 H17 120.1 . . ?
C16 C17 H17 120.1 . . ?
C3 C18 H18A 108.3 . . ?
C3 C18 H18B 108.3 . . ?
H18A C18 H18B 107.4 . . ?
C19 C18 C3 115.7(2) . . ?
C19 C18 H18A 108.3 . . ?
C19 C18 H18B 108.3 . . ?
F4 C19 C18 108.1(2) . . ?
F4 C19 H19 110.7 . . ?
F5 C19 F4 105.3(2) . . ?
F5 C19 C18 111.3(2) . . ?
F5 C19 H19 110.7 . . ?
C18 C19 H19 110.7 . . ?
C21 C20 C3 120.9(2) . . ?
C25 C20 C3 120.0(2) . . ?
C25 C20 C21 119.2(2) . . ?
C20 C21 H21 120.1 . . ?
C20 C21 C22 119.7(3) . . ?
C22 C21 H21 120.1 . . ?
C21 C22 H22 119.7 . . ?
C23 C22 C21 120.6(3) . . ?
C23 C22 H22 119.7 . . ?
C22 C23 H23 120.0 . . ?
C24 C23 C22 120.0(3) . . ?
C24 C23 H23 120.0 . . ?
C23 C24 H24 120.0 . . ?
C23 C24 C25 119.9(3) . . ?
C25 C24 H24 120.0 . . ?
C20 C25 H25 119.7 . . ?
C24 C25 C20 120.7(2) . . ?
C24 C25 H25 119.7 . . ?

loop_
_geom_bond_atom_site_label_1
_geom_bond_atom_site_label_2
_geom_bond_distance
_geom_bond_site_symmetry_2
_geom_bond_publ_flag
F1 C10 1.303(4) . ?
F2 C10 1.324(3) . ?
F3 C10 1.308(4) . ?
F4 C19 1.375(3) . ?
F5 C19 1.365(3) . ?
O1 C1 1.349(3) . ?
O1 C3 1.466(3) . ?
N1 C1 1.354(3) . ?
N1 C2 1.450(3) . ?
N1 C11 1.457(3) . ?
N2 C1 1.281(3) . ?
N2 C4 1.408(3) . ?
C2 H2A 0.9900 . ?
C2 H2B 0.9900 . ?
C2 C3 1.544(3) . ?
C3 C18 1.537(3) . ?
C3 C20 1.514(3) . ?
C4 C5 1.398(4) . ?
C4 C9 1.401(3) . ?
C5 H5 0.9500 . ?
C5 C6 1.375(4) . ?
C6 H6 0.9500 . ?
C6 C7 1.391(4) . ?
C7 C8 1.390(4) . ?
C7 C10 1.481(4) . ?
C8 H8 0.9500 . ?
C8 C9 1.380(4) . ?
C9 H9 0.9500 . ?
C11 H11A 0.9900 . ?
C11 H11B 0.9900 . ?
C11 C12 1.510(4) . ?
C12 C13 1.387(4) . ?
C12 C17 1.376(4) . ?
C13 H13 0.9500 . ?
C13 C14 1.376(5) . ?
C14 H14 0.9500 . ?
C14 C15 1.371(5) . ?
C15 H15 0.9500 . ?
C15 C16 1.368(6) . ?
C16 H16 0.9500 . ?
C16 C17 1.397(5) . ?
C17 H17 0.9500 . ?
C18 H18A 0.9900 . ?
C18 H18B 0.9900 . ?
C18 C19 1.509(3) . ?
C19 H19 1.0000 . ?
C20 C21 1.393(3) . ?
C20 C25 1.391(3) . ?
C21 H21 0.9500 . ?
C21 C22 1.393(4) . ?
C22 H22 0.9500 . ?
C22 C23 1.382(4) . ?
C23 H23 0.9500 . ?
C23 C24 1.377(4) . ?
C24 H24 0.9500 . ?
C24 C25 1.391(4) . ?
C25 H25 0.9500 . ?
